data_7040736
loop_
_publ_author_name
'Chakraborty, Amit'
'Goura, Joydeb'
'Bag, Prasenjit'
'Bar, Arun Kumar'
'Sutter, Jean-Pascal'
'Chandrasekhar, Vadapalli'

_publ_section_title
;
 Windmill-shaped octanuclear Zn/Ln (Ln(III) = Dy, Tb, Ho) heterometallic
 ensembles supported by a tetraferrocene scaffold.
;
_journal_issue 44
_journal_name_full 'Dalton transactions (Cambridge, England : 2003)'
_journal_page_first 17633
_journal_page_last 17643
_journal_paper_doi 10.1039/c6dt03144g
_journal_volume 45
_journal_year 2016
_chemical_formula_moiety 'C120 H100 Dy4 Fe4 N16 O25 Zn4'
_chemical_formula_sum 'C120 H100 Dy4 Fe4 N16 O25 Zn4'
_chemical_formula_weight 3301.12
_chemical_name_systematic
; 
 ? 
;
_space_group_IT_number 12
_symmetry_cell_setting monoclinic
_symmetry_space_group_name_Hall '-I 2y'
_symmetry_space_group_name_H-M 'I 1 2/m 1'
_atom_sites_solution_hydrogens geom
_atom_sites_solution_primary direct
_atom_sites_solution_secondary difmap
_audit_creation_method SHELXL-97
_audit_update_record
;
2016-09-11 deposited with the CCDC.
2016-09-26 downloaded from the CCDC.
;
_cell_angle_alpha 90.00
_cell_angle_beta 94.362(3)
_cell_angle_gamma 90.00
_cell_formula_units_Z 2
_cell_length_a 24.5002(17)
_cell_length_b 10.6328(6)
_cell_length_c 31.5213(16)
_cell_measurement_reflns_used 9232
_cell_measurement_temperature 100(2)
_cell_measurement_theta_max 28.20
_cell_measurement_theta_min 2.42
_cell_volume 8187.7(8)
_computing_structure_refinement 'SHELXL-2014 (Sheldrick, 2014)'
_computing_structure_solution 'SHELXS-97 (Sheldrick, 2008)'
_diffrn_ambient_temperature 100(2)
_diffrn_measured_fraction_theta_full 0.997
_diffrn_measured_fraction_theta_max 0.997
_diffrn_measurement_device_type 'Bruker APEX-II CCD'
_diffrn_radiation_monochromator graphite
_diffrn_radiation_source 'fine-focus sealed tube'
_diffrn_radiation_type MoK\a
_diffrn_radiation_wavelength 0.71073
_diffrn_reflns_av_R_equivalents 0.0569
_diffrn_reflns_av_sigmaI/netI 0.0656
_diffrn_reflns_limit_h_max 29
_diffrn_reflns_limit_h_min -21
_diffrn_reflns_limit_k_max 12
_diffrn_reflns_limit_k_min -12
_diffrn_reflns_limit_l_max 38
_diffrn_reflns_limit_l_min -38
_diffrn_reflns_number 27569
_diffrn_reflns_theta_full 25.50
_diffrn_reflns_theta_max 25.50
_diffrn_reflns_theta_min 2.02
_exptl_absorpt_coefficient_mu 2.774
_exptl_absorpt_correction_T_max 0.801
_exptl_absorpt_correction_T_min 0.724
_exptl_absorpt_correction_type multi-scan
_exptl_absorpt_process_details 'SADABS 2.05 (Sheldrick, 2002)'
_exptl_crystal_colour yellow
_exptl_crystal_density_diffrn 1.339
_exptl_crystal_density_method 'not measured'
_exptl_crystal_description needle
_exptl_crystal_F_000 3240.0
_exptl_crystal_size_max 0.12
_exptl_crystal_size_mid 0.10
_exptl_crystal_size_min 0.08
_platon_squeeze_details
;
;
_refine_diff_density_max 2.515
_refine_diff_density_min -0.893
_refine_diff_density_rms 0.134
_refine_ls_extinction_method none
_refine_ls_goodness_of_fit_ref 0.995
_refine_ls_hydrogen_treatment mixed
_refine_ls_matrix_type fullcycle
_refine_ls_number_parameters 417
_refine_ls_number_reflns 8042
_refine_ls_number_restraints 306
_refine_ls_restrained_S_all 5.160
_refine_ls_R_factor_all 0.0882
_refine_ls_R_factor_gt 0.0497
_refine_ls_shift/su_max 0.000
_refine_ls_shift/su_mean 0.000
_refine_ls_structure_factor_coef Fsqd
_refine_ls_weighting_details 'calc w=1/[\s^2^(Fo^2^)+(0.0787P)^2^+0.0000P] where P=(Fo^2^+2Fc^2^)/3'
_refine_ls_weighting_scheme calc
_refine_ls_wR_factor_gt 0.1325
_refine_ls_wR_factor_ref 0.1431
_reflns_number_gt 4772
_reflns_number_total 8042
_reflns_threshold_expression >2sigma(I)
_cod_data_source_file c6dt03144g2.cif
_cod_data_source_block Zn4Dy4
_cod_depositor_comments
;
The following automatic conversions were performed:

'_symmetry_cell_setting' value 'Monoclinic' changed to 'monoclinic'
according to
/usr/data/users/saulius/crontab/automatic-downloads/rss-feeds/RSC/lib/dictionaries/cif_core.dic
dictionary named 'cif_core.dic' version 2.4.2 from 2011-04-26.

Automatic conversion script
Id: cif_fix_values 4268 2015-11-12 08:31:59Z antanas 

 Adding full bibliography for 7040735--7040738.cif.
;
_cod_original_sg_symbol_H-M I2/m
_cod_database_code 7040736

loop_
_symmetry_equiv_pos_as_xyz
'x, y, z'
'-x, y, -z'
'x+1/2, y+1/2, z+1/2'
'-x+1/2, y+1/2, -z+1/2'
'-x, -y, -z'
'x, -y, z'
'-x+1/2, -y+1/2, -z+1/2'
'x+1/2, -y+1/2, z+1/2'

loop_
_atom_site_label
_atom_site_type_symbol
_atom_site_fract_x
_atom_site_fract_y
_atom_site_fract_z
_atom_site_U_iso_or_equiv
_atom_site_adp_type
_atom_site_occupancy
_atom_site_symmetry_multiplicity
_atom_site_calc_flag
_atom_site_refinement_flags
Dy1 Dy 1.039853(15) 1.0000 0.930168(11) 0.077 Uani 1 2 d SU
Dy2 Dy 0.906461(15) 1.0000 0.963065(11) 0.072 Uani 1 2 d SU
Zn2 Zn 0.76870(3) 1.0000 0.93918(3) 0.047 Uani 1 2 d SU
Zn1 Zn 1.06161(4) 1.0000 0.82524(3) 0.046 Uani 1 2 d SU
Fe2 Fe 0.54447(4) 1.0000 0.86598(3) 0.044 Uani 1 2 d SU
Fe1 Fe 1.15610(5) 1.0000 0.66351(3) 0.046 Uani 1 2 d SU
O5A O 1.0000 1.0000 1.0000 0.073 Uani 1 4 d SU
O9 O 0.7803(2) 1.0000 0.87816(15) 0.042 Uani 1 2 d SU
O8 O 0.8699(2) 1.0000 0.89375(15) 0.051 Uani 1 2 d SU
O7 O 0.82747(15) 0.8765(5) 0.96464(11) 0.063 Uani 1 1 d U
N2 N 1.04451(18) 0.8527(6) 0.78144(13) 0.045 Uani 1 1 d U
O3 O 1.1271(2) 1.0000 0.90788(17) 0.068 Uani 1 2 d SU
O6 O 0.91212(16) 0.8634(6) 1.02191(11) 0.078 Uani 1 1 d U
O1 O 1.03223(15) 0.8767(5) 0.86847(11) 0.062 Uani 1 1 d U
O2 O 0.96422(15) 0.8633(6) 0.92944(12) 0.071 Uani 1 1 d U
C34 C 0.8288(3) 1.0000 0.8675(2) 0.042 Uani 1 2 d SU
N1 N 1.06451(17) 0.8558(5) 0.74051(13) 0.041 Uani 1 1 d U
C14 C 0.8664(2) 0.7940(8) 1.02972(19) 0.063 Uani 1 1 d U
N4 N 0.65787(18) 0.8560(6) 0.93373(14) 0.044 Uani 1 1 d U
C26 C 0.5115(2) 0.8493(8) 0.83430(19) 0.056 Uani 1 1 d U
H26 H 0.4861 0.8522 0.8088 0.067 Uiso 1 1 calc R
O4 O 1.1410(2) 1.0000 0.83879(15) 0.038 Uani 1 2 d SU
N3 N 0.71374(17) 0.8503(5) 0.95042(14) 0.041 Uani 1 1 d U
C5 C 1.1159(2) 0.8328(7) 0.73970(17) 0.044 Uani 1 1 d U
C35 C 0.8383(3) 1.0000 0.8213(2) 0.044 Uani 1 2 d SU
H35A H 0.8058 1.0282 0.8051 0.066 Uiso 0.50 1 calc PR
H35B H 0.8471 0.9163 0.8126 0.066 Uiso 0.50 1 calc PR
H35C H 0.8681 1.0555 0.8164 0.066 Uiso 0.50 1 calc PR
C16 C 0.7715(2) 0.7519(8) 1.00803(18) 0.054 Uani 1 1 d U
C24 C 0.5903(2) 0.8415(7) 0.87793(18) 0.040 Uani 1 1 d U
C18 C 0.8137(3) 0.6642(8) 1.0728(2) 0.068 Uani 1 1 d U
H18 H 0.8116 0.6158 1.0972 0.081 Uiso 1 1 calc R
C37 C 1.2192(3) 1.0000 0.8892(3) 0.056 Uani 1 2 d SU
H37A H 1.2310 1.0837 0.8967 0.084 Uiso 0.50 1 calc PR
H37B H 1.2376 0.9717 0.8652 0.084 Uiso 0.50 1 calc PR
H37C H 1.2277 0.9446 0.9128 0.084 Uiso 0.50 1 calc PR
C22 C 0.6888(2) 0.8011(7) 0.86347(18) 0.050 Uani 1 1 d U
H22A H 0.6876 0.8633 0.8414 0.075 Uiso 1 1 calc R
H22B H 0.6797 0.7203 0.8513 0.075 Uiso 1 1 calc R
H22C H 0.7249 0.7982 0.8776 0.075 Uiso 1 1 calc R
C15 C 0.8206(2) 0.8097(8) 0.99957(18) 0.055 Uani 1 1 d U
C36 C 1.1580(3) 1.0000 0.8780(3) 0.040 Uani 1 2 d SU
C4 C 1.1372(2) 0.8413(6) 0.69687(18) 0.039 Uani 1 1 d U
C25 C 0.5683(2) 0.8455(7) 0.83495(18) 0.047 Uani 1 1 d U
H25 H 0.5896 0.8455 0.8099 0.057 Uiso 1 1 calc R
C21 C 0.6489(2) 0.8342(7) 0.89461(18) 0.044 Uani 1 1 d U
C7 C 1.0028(2) 0.7760(7) 0.78334(19) 0.048 Uani 1 1 d U
H7 H 0.9922 0.7294 0.7591 0.058 Uiso 1 1 calc R
C8 C 0.9721(2) 0.7586(7) 0.8203(2) 0.053 Uani 1 1 d U
C13 C 0.9863(2) 0.8119(7) 0.85973(17) 0.048 Uani 1 1 d U
C20 C 0.7211(2) 0.7726(7) 0.98171(17) 0.050 Uani 1 1 d U
H20 H 0.6910 0.7249 0.9881 0.059 Uiso 1 1 calc R
C1 C 1.1962(3) 0.8458(8) 0.6437(2) 0.059 Uani 1 1 d U
H1 H 1.2299 0.8463 0.6288 0.071 Uiso 1 1 calc R
C6 C 1.1555(2) 0.7951(7) 0.77560(17) 0.052 Uani 1 1 d U
H6A H 1.1839 0.8572 0.7794 0.079 Uiso 1 1 calc R
H6B H 1.1713 0.7153 0.7694 0.079 Uiso 1 1 calc R
H6C H 1.1368 0.7885 0.8012 0.079 Uiso 1 1 calc R
C23 C 0.5449(2) 0.8443(7) 0.90428(19) 0.054 Uani 1 1 d U
H23 H 0.5473 0.8441 0.9355 0.065 Uiso 1 1 calc R
C3 C 1.1054(2) 0.8483(7) 0.65703(17) 0.047 Uani 1 1 d U
H3 H 1.0654 0.8504 0.6529 0.056 Uiso 1 1 calc R
C12 C 0.9506(2) 0.7982(8) 0.89344(19) 0.059 Uani 1 1 d U
C19 C 0.8617(3) 0.7230(8) 1.06523(18) 0.067 Uani 1 1 d U
H19 H 0.8919 0.7141 1.0848 0.081 Uiso 1 1 calc R
C17 C 0.7686(3) 0.6769(8) 1.04440(19) 0.065 Uani 1 1 d U
H17 H 0.7362 0.6357 1.0493 0.077 Uiso 1 1 calc R
C2 C 1.1425(3) 0.8466(7) 0.62448(19) 0.057 Uani 1 1 d U
H2 H 1.1324 0.8494 0.5938 0.068 Uiso 1 1 calc R
C11 C 0.9034(3) 0.7272(7) 0.8855(2) 0.062 Uani 1 1 d U
H11 H 0.8794 0.7189 0.9068 0.075 Uiso 1 1 calc R
C9 C 0.9246(3) 0.6827(7) 0.8138(2) 0.056 Uani 1 1 d U
H9 H 0.9161 0.6432 0.7878 0.068 Uiso 1 1 calc R
C10 C 0.8912(3) 0.6686(7) 0.8471(2) 0.067 Uani 1 1 d U
H10 H 0.8600 0.6188 0.8433 0.080 Uiso 1 1 calc R
C41 C 0.4966(2) 0.8499(7) 0.87719(19) 0.051 Uani 1 1 d U
H41 H 0.4592 0.8533 0.8862 0.061 Uiso 1 1 calc R
C40 C 1.1932(2) 0.8403(7) 0.68769(19) 0.052 Uani 1 1 d U
H40 H 1.2246 0.8378 0.7089 0.063 Uiso 1 1 calc R

loop_
_atom_site_aniso_label
_atom_site_aniso_U_11
_atom_site_aniso_U_22
_atom_site_aniso_U_33
_atom_site_aniso_U_23
_atom_site_aniso_U_13
_atom_site_aniso_U_12
Dy1 0.015 0.201 0.015 0.000 0.000 0.000
Dy2 0.015 0.185 0.016 0.000 0.000 0.000
Zn2 0.016 0.106 0.019 0.000 -0.001 0.000
Zn1 0.019 0.102 0.016 0.000 0.001 0.000
Fe2 0.020 0.091 0.022 0.000 -0.002 0.000
Fe1 0.026 0.090 0.024 0.000 0.007 0.000
O5A 0.073 0.074 0.073 0.000 0.006 0.000
O9 0.022 0.080 0.024 0.000 -0.002 0.000
O8 0.024 0.111 0.019 0.000 0.004 0.000
O7 0.022 0.145 0.021 0.015 0.002 0.014
N2 0.027 0.088 0.019 0.005 0.001 0.001
O3 0.022 0.156 0.025 0.000 -0.002 0.000
O6 0.022 0.193 0.018 -0.002 -0.001 0.029
O1 0.020 0.146 0.020 0.008 0.001 -0.012
O2 0.021 0.168 0.025 0.027 0.003 0.011
C34 0.027 0.076 0.021 0.000 -0.013 0.000
N1 0.024 0.077 0.022 0.001 0.000 -0.002
C14 0.031 0.128 0.031 0.003 0.006 0.033
N4 0.022 0.080 0.028 0.010 -0.002 0.001
C26 0.032 0.100 0.034 -0.013 -0.006 -0.005
O4 0.025 0.072 0.017 0.000 -0.001 0.000
N3 0.019 0.076 0.027 0.001 -0.002 0.003
C5 0.032 0.071 0.028 -0.008 0.001 0.003
C35 0.033 0.078 0.021 0.000 -0.003 0.000
C16 0.033 0.098 0.032 0.010 -0.003 0.015
C24 0.030 0.053 0.036 -0.002 0.000 0.002
C18 0.068 0.104 0.031 0.007 0.001 0.005
C37 0.026 0.108 0.035 0.000 0.010 0.000
C22 0.039 0.073 0.037 -0.003 0.000 0.004
C15 0.031 0.103 0.031 0.008 0.006 0.021
C36 0.022 0.060 0.040 0.000 0.017 0.000
C4 0.035 0.045 0.037 -0.003 0.004 -0.002
C25 0.036 0.078 0.027 -0.005 -0.001 -0.001
C21 0.027 0.068 0.037 -0.002 0.004 0.002
C7 0.030 0.077 0.036 0.009 0.000 0.001
C8 0.030 0.082 0.049 0.017 0.015 0.006
C13 0.025 0.092 0.029 0.022 0.001 0.001
C20 0.029 0.094 0.025 0.007 0.001 0.007
C1 0.045 0.087 0.048 -0.008 0.021 0.019
C6 0.029 0.095 0.032 -0.003 0.000 0.013
C23 0.034 0.095 0.032 0.015 -0.007 -0.003
C3 0.037 0.072 0.031 -0.006 0.006 -0.012
C12 0.027 0.115 0.037 0.027 0.003 0.012
C19 0.051 0.125 0.024 0.002 -0.004 0.036
C17 0.059 0.100 0.033 0.013 -0.007 0.010
C2 0.055 0.089 0.025 -0.018 -0.001 -0.003
C11 0.040 0.083 0.066 0.035 0.018 0.018
C9 0.040 0.060 0.071 0.003 0.020 -0.006
C10 0.054 0.061 0.089 0.009 0.030 -0.016
C41 0.029 0.084 0.040 -0.004 0.005 -0.014
C40 0.033 0.090 0.034 -0.003 0.003 0.014

loop_
_atom_type_symbol
_atom_type_description
_atom_type_scat_dispersion_real
_atom_type_scat_dispersion_imag
_atom_type_scat_source
C C 0.0033 0.0016 'International Tables Vol C Tables 4.2.6.8 and 6.1.1.4'
H H 0.0000 0.0000 'International Tables Vol C Tables 4.2.6.8 and 6.1.1.4'
N N 0.0061 0.0033 'International Tables Vol C Tables 4.2.6.8 and 6.1.1.4'
O O 0.0106 0.0060 'International Tables Vol C Tables 4.2.6.8 and 6.1.1.4'
Cl Cl 0.1484 0.1585 'International Tables Vol C Tables 4.2.6.8 and 6.1.1.4'
Fe Fe 0.3463 0.8444 'International Tables Vol C Tables 4.2.6.8 and 6.1.1.4'
Zn Zn 0.2839 1.4301 'International Tables Vol C Tables 4.2.6.8 and 6.1.1.4'
Dy Dy -0.1892 4.4098 'International Tables Vol C Tables 4.2.6.8 and 6.1.1.4'

loop_
_geom_angle_atom_site_label_1
_geom_angle_atom_site_label_2
_geom_angle_atom_site_label_3
_geom_angle
_geom_angle_site_symmetry_1
_geom_angle_site_symmetry_3
O3 Dy1 O1 76.32(14) . 6_575
O3 Dy1 O1 76.32(14) . .
O1 Dy1 O1 68.1(3) 6_575 .
O3 Dy1 O6 76.38(14) . 5_777
O1 Dy1 O6 101.10(19) 6_575 5_777
O1 Dy1 O6 152.36(13) . 5_777
O3 Dy1 O6 76.38(14) . 2_757
O1 Dy1 O6 152.36(13) 6_575 2_757
O1 Dy1 O6 101.10(19) . 2_757
O6 Dy1 O6 76.5(3) 5_777 2_757
O3 Dy1 O2 138.27(14) . .
O1 Dy1 O2 108.95(15) 6_575 .
O1 Dy1 O2 68.47(15) . .
O6 Dy1 O2 138.11(15) 5_777 .
O6 Dy1 O2 88.86(16) 2_757 .
O3 Dy1 O2 138.27(14) . 6_575
O1 Dy1 O2 68.47(15) 6_575 6_575
O1 Dy1 O2 108.95(15) . 6_575
O6 Dy1 O2 88.86(16) 5_777 6_575
O6 Dy1 O2 138.10(14) 2_757 6_575
O2 Dy1 O2 76.3(3) . 6_575
O3 Dy1 O5A 135.26(14) . .
O1 Dy1 O5A 136.62(10) 6_575 .
O1 Dy1 O5A 136.62(11) . .
O6 Dy1 O5A 68.89(10) 5_777 .
O6 Dy1 O5A 68.89(10) 2_757 .
O2 Dy1 O5A 69.22(10) . .
O2 Dy1 O5A 69.21(10) 6_575 .
O3 Dy1 Zn1 58.88(14) . .
O1 Dy1 Zn1 36.69(12) 6_575 .
O1 Dy1 Zn1 36.69(12) . .
O6 Dy1 Zn1 121.32(11) 5_777 .
O6 Dy1 Zn1 121.32(11) 2_757 .
O2 Dy1 Zn1 99.94(10) . .
O2 Dy1 Zn1 99.94(10) 6_575 .
O5A Dy1 Zn1 165.86(2) . .
O3 Dy1 Dy2 179.44(14) . .
O1 Dy1 Dy2 103.22(9) 6_575 .
O1 Dy1 Dy2 103.22(9) . .
O6 Dy1 Dy2 104.06(9) 5_777 .
O6 Dy1 Dy2 104.06(9) 2_757 .
O2 Dy1 Dy2 41.53(13) . .
O2 Dy1 Dy2 41.52(13) 6_575 .
O5A Dy1 Dy2 45.307(9) . .
Zn1 Dy1 Dy2 120.55(2) . .
O3 Dy1 Dy2 90.21(14) . 5_777
O1 Dy1 Dy2 142.63(12) 6_575 5_777
O1 Dy1 Dy2 142.64(12) . 5_777
O6 Dy1 Dy2 41.55(13) 5_777 5_777
O6 Dy1 Dy2 41.55(13) 2_757 5_777
O2 Dy1 Dy2 104.25(9) . 5_777
O2 Dy1 Dy2 104.24(9) 6_575 5_777
O5A Dy1 Dy2 45.046(9) . 5_777
Zn1 Dy1 Dy2 149.10(2) . 5_777
Dy2 Dy1 Dy2 90.353(13) . 5_777
O8 Dy2 O2 76.99(13) . 6_575
O8 Dy2 O2 76.99(13) . .
O2 Dy2 O2 76.9(3) 6_575 .
O8 Dy2 O7 75.92(14) . .
O2 Dy2 O7 152.57(14) 6_575 .
O2 Dy2 O7 101.00(19) . .
O8 Dy2 O7 75.92(13) . 6_575
O2 Dy2 O7 101.00(18) 6_575 6_575
O2 Dy2 O7 152.57(14) . 6_575
O7 Dy2 O7 68.2(2) . 6_575
O8 Dy2 O6 138.19(15) . 6_575
O2 Dy2 O6 88.41(16) 6_575 6_575
O2 Dy2 O6 137.74(15) . 6_575
O7 Dy2 O6 109.19(15) . 6_575
O7 Dy2 O6 68.68(15) 6_575 6_575
O8 Dy2 O6 138.19(15) . .
O2 Dy2 O6 137.73(15) 6_575 .
O2 Dy2 O6 88.42(16) . .
O7 Dy2 O6 68.68(15) . .
O7 Dy2 O6 109.19(15) 6_575 .
O6 Dy2 O6 76.3(3) 6_575 .
O8 Dy2 O5A 136.32(13) . .
O2 Dy2 O5A 69.19(11) 6_575 .
O2 Dy2 O5A 69.19(11) . .
O7 Dy2 O5A 136.27(11) . .
O7 Dy2 O5A 136.27(11) 6_575 .
O6 Dy2 O5A 68.55(11) 6_575 .
O6 Dy2 O5A 68.54(11) . .
O8 Dy2 Zn2 58.71(13) . .
O2 Dy2 Zn2 121.61(11) 6_575 .
O2 Dy2 Zn2 121.61(12) . .
O7 Dy2 Zn2 36.60(12) . .
O7 Dy2 Zn2 36.60(12) 6_575 .
O6 Dy2 Zn2 99.94(10) 6_575 .
O6 Dy2 Zn2 99.94(10) . .
O5A Dy2 Zn2 164.97(2) . .
O8 Dy2 Dy1 91.37(13) . .
O2 Dy2 Dy1 41.87(13) 6_575 .
O2 Dy2 Dy1 41.87(13) . .
O7 Dy2 Dy1 142.86(12) . .
O7 Dy2 Dy1 142.86(12) 6_575 .
O6 Dy2 Dy1 103.48(9) 6_575 .
O6 Dy2 Dy1 103.48(9) . .
O5A Dy2 Dy1 44.952(9) . .
Zn2 Dy2 Dy1 150.082(19) . .
O8 Dy2 Dy1 178.98(13) . 5_777
O2 Dy2 Dy1 103.80(9) 6_575 5_777
O2 Dy2 Dy1 103.80(9) . 5_777
O7 Dy2 Dy1 103.25(9) . 5_777
O7 Dy2 Dy1 103.24(9) 6_575 5_777
O6 Dy2 Dy1 41.43(14) 6_575 5_777
O6 Dy2 Dy1 41.43(14) . 5_777
O5A Dy2 Dy1 44.696(9) . 5_777
Zn2 Dy2 Dy1 120.271(18) . 5_777
Dy1 Dy2 Dy1 89.648(13) . 5_777
O9 Zn2 O7 103.39(16) . 6_575
O9 Zn2 O7 103.39(15) . .
O7 Zn2 O7 78.9(3) 6_575 .
O9 Zn2 N3 107.64(15) . .
O7 Zn2 N3 147.20(17) 6_575 .
O7 Zn2 N3 83.75(19) . .
O9 Zn2 N3 107.64(15) . 6_575
O7 Zn2 N3 83.75(19) 6_575 6_575
O7 Zn2 N3 147.20(17) . 6_575
N3 Zn2 N3 96.6(3) . 6_575
O9 Zn2 Dy2 90.07(15) . .
O7 Zn2 Dy2 42.55(14) 6_575 .
O7 Zn2 Dy2 42.55(14) . .
N3 Zn2 Dy2 126.28(13) . .
N3 Zn2 Dy2 126.28(13) 6_575 .
O4 Zn1 O1 104.29(15) . .
O4 Zn1 O1 104.28(15) . 6_575
O1 Zn1 O1 79.1(3) . 6_575
O4 Zn1 N2 106.70(15) . 6_575
O1 Zn1 N2 147.54(17) . 6_575
O1 Zn1 N2 84.16(19) 6_575 6_575
O4 Zn1 N2 106.70(15) . .
O1 Zn1 N2 84.16(19) . .
O1 Zn1 N2 147.55(18) 6_575 .
N2 Zn1 N2 95.9(3) 6_575 .
O4 Zn1 Dy1 90.83(14) . .
O1 Zn1 Dy1 42.76(14) . .
O1 Zn1 Dy1 42.76(14) 6_575 .
N2 Zn1 Dy1 126.91(13) 6_575 .
N2 Zn1 Dy1 126.91(13) . .
C25 Fe2 C25 108.8(4) 6_575 .
C25 Fe2 C26 121.6(3) 6_575 .
C25 Fe2 C26 40.3(2) . .
C25 Fe2 C26 40.3(2) 6_575 6_575
C25 Fe2 C26 121.6(3) . 6_575
C26 Fe2 C26 104.7(4) . 6_575
C25 Fe2 C41 156.4(3) 6_575 .
C25 Fe2 C41 68.7(3) . .
C26 Fe2 C41 41.2(2) . .
C26 Fe2 C41 119.6(3) 6_575 .
C25 Fe2 C41 68.7(3) 6_575 6_575
C25 Fe2 C41 156.4(3) . 6_575
C26 Fe2 C41 119.6(3) . 6_575
C26 Fe2 C41 41.2(2) 6_575 6_575
C41 Fe2 C41 103.8(4) . 6_575
C25 Fe2 C24 40.9(2) 6_575 6_575
C25 Fe2 C24 125.7(2) . 6_575
C26 Fe2 C24 159.5(2) . 6_575
C26 Fe2 C24 68.4(3) 6_575 6_575
C41 Fe2 C24 159.0(2) . 6_575
C41 Fe2 C24 68.7(3) 6_575 6_575
C25 Fe2 C24 125.7(2) 6_575 .
C25 Fe2 C24 40.9(2) . .
C26 Fe2 C24 68.4(3) . .
C26 Fe2 C24 159.5(2) 6_575 .
C41 Fe2 C24 68.7(3) . .
C41 Fe2 C24 159.0(2) 6_575 .
C24 Fe2 C24 111.0(3) 6_575 .
C25 Fe2 C23 162.4(2) 6_575 .
C25 Fe2 C23 68.9(3) . .
C26 Fe2 C23 68.6(3) . .
C26 Fe2 C23 156.2(2) 6_575 .
C41 Fe2 C23 40.4(2) . .
C41 Fe2 C23 120.7(3) 6_575 .
C24 Fe2 C23 125.4(3) 6_575 .
C24 Fe2 C23 41.1(2) . .
C25 Fe2 C23 68.9(3) 6_575 6_575
C25 Fe2 C23 162.4(2) . 6_575
C26 Fe2 C23 156.2(2) . 6_575
C26 Fe2 C23 68.6(3) 6_575 6_575
C41 Fe2 C23 120.7(3) . 6_575
C41 Fe2 C23 40.4(2) 6_575 6_575
C24 Fe2 C23 41.1(2) 6_575 6_575
C24 Fe2 C23 125.4(3) . 6_575
C23 Fe2 C23 107.8(4) . 6_575
C1 Fe1 C1 107.4(4) . 6_575
C1 Fe1 C3 155.9(3) . 6_575
C1 Fe1 C3 68.7(3) 6_575 6_575
C1 Fe1 C3 68.7(3) . .
C1 Fe1 C3 155.9(3) 6_575 .
C3 Fe1 C3 104.8(4) 6_575 .
C1 Fe1 C40 40.0(2) . .
C1 Fe1 C40 124.8(3) 6_575 .
C3 Fe1 C40 160.9(2) 6_575 .
C3 Fe1 C40 68.3(3) . .
C1 Fe1 C40 124.8(3) . 6_575
C1 Fe1 C40 40.0(2) 6_575 6_575
C3 Fe1 C40 68.3(3) 6_575 6_575
C3 Fe1 C40 160.9(2) . 6_575
C40 Fe1 C40 112.2(4) . 6_575
C1 Fe1 C2 40.2(3) . .
C1 Fe1 C2 121.1(3) 6_575 .
C3 Fe1 C2 119.9(3) 6_575 .
C3 Fe1 C2 40.7(2) . .
C40 Fe1 C2 67.1(3) . .
C40 Fe1 C2 158.3(2) 6_575 .
C1 Fe1 C2 121.1(3) . 6_575
C1 Fe1 C2 40.2(3) 6_575 6_575
C3 Fe1 C2 40.7(2) 6_575 6_575
C3 Fe1 C2 119.9(3) . 6_575
C40 Fe1 C2 158.3(2) . 6_575
C40 Fe1 C2 67.2(3) 6_575 6_575
C2 Fe1 C2 105.1(4) . 6_575
C1 Fe1 C4 68.2(3) . .
C1 Fe1 C4 161.8(3) 6_575 .
C3 Fe1 C4 122.7(2) 6_575 .
C3 Fe1 C4 40.8(2) . .
C40 Fe1 C4 40.6(2) . .
C40 Fe1 C4 126.9(2) 6_575 .
C2 Fe1 C4 67.9(3) . .
C2 Fe1 C4 157.4(3) 6_575 .
C1 Fe1 C4 161.8(3) . 6_575
C1 Fe1 C4 68.2(3) 6_575 6_575
C3 Fe1 C4 40.8(2) 6_575 6_575
C3 Fe1 C4 122.7(2) . 6_575
C40 Fe1 C4 126.9(2) . 6_575
C40 Fe1 C4 40.6(2) 6_575 6_575
C2 Fe1 C4 157.4(3) . 6_575
C2 Fe1 C4 67.9(3) 6_575 6_575
C4 Fe1 C4 110.0(3) . 6_575
Dy1 O5A Dy1 180.0 5_777 .
Dy1 O5A Dy2 89.745(13) 5_777 5_777
Dy1 O5A Dy2 90.258(13) . 5_777
Dy1 O5A Dy2 90.256(13) 5_777 .
Dy1 O5A Dy2 89.741(13) . .
Dy2 O5A Dy2 180.0 5_777 .
C34 O9 Zn2 118.1(5) . .
C34 O8 Dy2 149.7(5) . .
C15 O7 Zn2 122.1(3) . .
C15 O7 Dy2 118.2(4) . .
Zn2 O7 Dy2 100.8(2) . .
C7 N2 N1 112.4(5) . .
C7 N2 Zn1 123.3(4) . .
N1 N2 Zn1 120.9(4) . .
C36 O3 Dy1 149.2(5) . .
C14 O6 Dy1 126.2(4) . 5_777
C14 O6 Dy2 118.1(3) . .
Dy1 O6 Dy2 97.0(2) 5_777 .
C13 O1 Zn1 121.7(3) . .
C13 O1 Dy1 118.4(3) . .
Zn1 O1 Dy1 100.5(2) . .
C12 O2 Dy2 125.5(4) . .
C12 O2 Dy1 118.0(3) . .
Dy2 O2 Dy1 96.6(2) . .
O8 C34 O9 123.4(7) . .
O8 C34 C35 117.8(7) . .
O9 C34 C35 118.7(7) . .
C5 N1 N2 114.9(5) . .
C19 C14 O6 124.3(6) . .
C19 C14 C15 120.2(7) . .
O6 C14 C15 115.3(6) . .
C21 N4 N3 116.4(5) . .
C25 C26 C41 108.3(6) . .
C25 C26 Fe2 69.8(4) . .
C41 C26 Fe2 69.6(4) . .
C36 O4 Zn1 117.3(4) . .
C20 N3 N4 112.6(5) . .
C20 N3 Zn2 123.5(4) . .
N4 N3 Zn2 120.4(4) . .
N1 C5 C4 114.7(5) . .
N1 C5 C6 128.3(5) . .
C4 C5 C6 117.0(5) . .
C15 C16 C17 120.4(6) . .
C15 C16 C20 122.2(6) . .
C17 C16 C20 117.4(6) . .
C25 C24 C23 107.2(5) . .
C25 C24 C21 128.5(5) . .
C23 C24 C21 124.3(5) . .
C25 C24 Fe2 68.6(4) . .
C23 C24 Fe2 69.6(4) . .
C21 C24 Fe2 127.5(5) . .
C19 C18 C17 120.0(7) . .
O7 C15 C16 124.0(6) . .
O7 C15 C14 118.1(6) . .
C16 C15 C14 117.9(6) . .
O3 C36 O4 123.8(7) . .
O3 C36 C37 118.0(7) . .
O4 C36 C37 118.2(6) . .
C40 C4 C3 106.9(5) . .
C40 C4 C5 126.4(5) . .
C3 C4 C5 126.6(5) . .
C40 C4 Fe1 69.2(4) . .
C3 C4 Fe1 68.7(4) . .
C5 C4 Fe1 128.5(5) . .
C26 C25 C24 108.8(5) . .
C26 C25 Fe2 70.0(4) . .
C24 C25 Fe2 70.5(4) . .
N4 C21 C22 128.2(5) . .
N4 C21 C24 115.4(5) . .
C22 C21 C24 116.4(5) . .
N2 C7 C8 124.8(6) . .
C13 C8 C9 120.7(6) . .
C13 C8 C7 124.0(6) . .
C9 C8 C7 115.3(6) . .
O1 C13 C8 123.3(5) . .
O1 C13 C12 116.9(6) . .
C8 C13 C12 119.8(6) . .
N3 C20 C16 126.8(6) . .
C40 C1 C2 108.1(6) . .
C40 C1 Fe1 70.5(4) . .
C2 C1 Fe1 70.7(4) . .
C41 C23 C24 107.6(5) . .
C41 C23 Fe2 69.0(4) . .
C24 C23 Fe2 69.3(4) . .
C2 C3 C4 107.4(5) . .
C2 C3 Fe1 70.4(4) . .
C4 C3 Fe1 70.5(4) . .
O2 C12 C11 125.4(6) . .
O2 C12 C13 116.5(6) . .
C11 C12 C13 117.9(6) . .
C14 C19 C18 121.6(7) . .
C18 C17 C16 120.0(7) . .
C1 C2 C3 108.5(5) . .
C1 C2 Fe1 69.1(4) . .
C3 C2 Fe1 69.0(4) . .
C10 C11 C12 121.9(6) . .
C10 C9 C8 118.5(7) . .
C11 C10 C9 121.0(7) . .
C23 C41 C26 108.1(5) . .
C23 C41 Fe2 70.6(4) . .
C26 C41 Fe2 69.2(4) . .
C1 C40 C4 109.0(6) . .
C1 C40 Fe1 69.5(4) . .
C4 C40 Fe1 70.2(4) . .

loop_
_geom_bond_atom_site_label_1
_geom_bond_atom_site_label_2
_geom_bond_distance
_geom_bond_site_symmetry_2
Dy1 O3 2.300(5) .
Dy1 O1 2.341(5) 6_575
Dy1 O1 2.341(5) .
Dy1 O6 2.346(5) 5_777
Dy1 O6 2.346(5) 2_757
Dy1 O2 2.354(5) .
Dy1 O2 2.354(5) 6_575
Dy1 O5A 2.4750(4) .
Dy1 Zn1 3.3900(9) .
Dy1 Dy2 3.5031(6) .
Dy1 Dy2 3.5188(5) 5_777
Dy2 O8 2.298(5) .
Dy2 O2 2.338(5) 6_575
Dy2 O2 2.338(5) .
Dy2 O7 2.342(5) .
Dy2 O7 2.342(5) 6_575
Dy2 O6 2.351(5) 6_575
Dy2 O6 2.351(5) .
Dy2 O5A 2.4903(4) .
Dy2 Zn2 3.4017(10) .
Dy2 Dy1 3.5188(5) 5_777
Zn2 O9 1.966(5) .
Zn2 O7 2.065(5) 6_575
Zn2 O7 2.065(4) .
Zn2 N3 2.132(5) .
Zn2 N3 2.132(5) 6_575
Zn1 O4 1.958(5) .
Zn1 O1 2.060(4) .
Zn1 O1 2.060(4) 6_575
Zn1 N2 2.109(5) 6_575
Zn1 N2 2.109(5) .
Fe2 C25 2.020(7) 6_575
Fe2 C25 2.020(7) .
Fe2 C26 2.023(7) .
Fe2 C26 2.023(7) 6_575
Fe2 C41 2.028(7) .
Fe2 C41 2.028(7) 6_575
Fe2 C24 2.044(7) 6_575
Fe2 C24 2.044(7) .
Fe2 C23 2.048(7) .
Fe2 C23 2.048(7) 6_575
Fe1 C1 2.034(7) .
Fe1 C1 2.034(7) 6_575
Fe1 C3 2.036(7) 6_575
Fe1 C3 2.036(7) .
Fe1 C40 2.046(7) .
Fe1 C40 2.046(7) 6_575
Fe1 C2 2.054(7) .
Fe1 C2 2.054(7) 6_575
Fe1 C4 2.059(6) .
Fe1 C4 2.060(6) 6_575
O5A Dy1 2.4750(4) 5_777
O5A Dy2 2.4902(4) 5_777
O9 C34 1.257(9) .
O8 C34 1.253(9) .
O7 C15 1.332(7) .
N2 C7 1.312(8) .
N2 N1 1.415(6) .
O3 C36 1.253(8) .
O6 C14 1.380(9) .
O6 Dy1 2.346(5) 5_777
O1 C13 1.330(7) .
O2 C12 1.349(9) .
C34 C35 1.493(10) .
N1 C5 1.284(7) .
C14 C19 1.362(10) .
C14 C15 1.424(8) .
N4 C21 1.258(7) .
N4 N3 1.430(6) .
C26 C25 1.392(8) .
C26 C41 1.427(8) .
O4 C36 1.275(9) .
N3 C20 1.288(8) .
C5 C4 1.486(7) .
C5 C6 1.488(8) .
C16 C15 1.394(9) .
C16 C17 1.403(9) .
C16 C20 1.451(8) .
C24 C25 1.420(8) .
C24 C23 1.438(8) .
C24 C21 1.491(8) .
C18 C19 1.368(10) .
C18 C17 1.375(9) .
C37 C36 1.513(11) .
C22 C21 1.480(7) .
C4 C40 1.426(8) .
C4 C3 1.428(8) .
C7 C8 1.447(8) .
C8 C13 1.385(9) .
C8 C9 1.417(9) .
C13 C12 1.434(7) .
C1 C40 1.394(8) .
C1 C2 1.407(9) .
C23 C41 1.408(8) .
C3 C2 1.422(8) .
C12 C11 1.388(10) .
C11 C10 1.376(10) .
C9 C10 1.387(8) .

loop_
_platon_squeeze_void_nr
_platon_squeeze_void_average_x
_platon_squeeze_void_average_y
_platon_squeeze_void_average_z
_platon_squeeze_void_volume
_platon_squeeze_void_count_electrons
_platon_squeeze_void_content
1 0.392 -0.260 0.001 3210 1363 ' '
